data_7238488
loop_
_publ_author_name
'Wang, Lei'
'Zhao, Lei'
'Xu, Lingyan'
'Chen, Ruixin'
'Yang, Yu'

_publ_section_title
;
 Interesting organic supramolecular structures constructed by
 piperazine/N,N&#x2032;-dimethylpiperazine with aromatic multicomponent
 acids: synthon cooperation and structural diversity
;
_journal_issue 20
_journal_name_full CrystEngComm
_journal_page_first 6998
_journal_paper_doi 10.1039/c2ce25627d
_journal_volume 14
_journal_year 2012
_chemical_formula_moiety 'C11 H12 N2 O6'
_chemical_formula_sum 'C11 H12 N2 O6'
_chemical_formula_weight 268.23
_chemical_melting_point ?
_space_group_IT_number 14
_space_group_name_Hall '-P 2ybc'
_space_group_name_H-M_alt 'P 1 21/c 1'
_symmetry_cell_setting monoclinic
_symmetry_space_group_name_H-M 'P 1 21/c 1'
_atom_sites_solution_hydrogens geom
_atom_sites_solution_primary direct
_atom_sites_solution_secondary difmap
_audit_creation_method SHELXL-97
_cell_angle_alpha 90.00
_cell_angle_beta 90.58
_cell_angle_gamma 90.00
_cell_formula_units_Z 4
_cell_length_a 7.5043(18)
_cell_length_b 20.894(5)
_cell_length_c 7.5043(18)
_cell_measurement_temperature 293(2)
_cell_volume 1176.6(5)
_computing_cell_refinement 'Bruker SMART'
_computing_data_collection 'Bruker SMART'
_computing_data_reduction 'Bruker SAINT'
_computing_molecular_graphics SHELXP-97
_computing_publication_material SHELXTL
_computing_structure_refinement 'SHELXL-97 (Sheldrick, 1997)'
_computing_structure_solution 'SHELXS-97 (Sheldrick, 1990)'
_diffrn_ambient_temperature 293(2)
_diffrn_detector_area_resol_mean 12.00cm
_diffrn_measured_fraction_theta_full 0.999
_diffrn_measured_fraction_theta_max 0.999
_diffrn_measurement_device_type 'CCD area detector'
_diffrn_measurement_method 'phi and omega scans'
_diffrn_radiation_monochromator graphite
_diffrn_radiation_source 'fine-focus sealed tube'
_diffrn_radiation_type MoK\a
_diffrn_radiation_wavelength 0.71073
_diffrn_reflns_av_R_equivalents 0.0161
_diffrn_reflns_av_sigmaI/netI 0.0159
_diffrn_reflns_limit_h_max 9
_diffrn_reflns_limit_h_min -4
_diffrn_reflns_limit_k_max 25
_diffrn_reflns_limit_k_min -25
_diffrn_reflns_limit_l_max 9
_diffrn_reflns_limit_l_min -9
_diffrn_reflns_number 6464
_diffrn_reflns_theta_full 26.04
_diffrn_reflns_theta_max 26.04
_diffrn_reflns_theta_min 1.95
_diffrn_standards_decay_% none
_diffrn_standards_interval_count none
_diffrn_standards_interval_time none
_diffrn_standards_number none
_exptl_absorpt_coefficient_mu 0.125
_exptl_absorpt_correction_T_max 0.0001
_exptl_absorpt_correction_T_min 0.0001
_exptl_absorpt_correction_type empirical
_exptl_absorpt_process_details SADABS
_exptl_crystal_colour colourless
_exptl_crystal_density_diffrn 1.514
_exptl_crystal_density_method 'not measured'
_exptl_crystal_description block
_exptl_crystal_F_000 560
_exptl_crystal_size_max 0.51
_exptl_crystal_size_mid 0.30
_exptl_crystal_size_min 0.09
_refine_diff_density_max 0.312
_refine_diff_density_min -0.324
_refine_diff_density_rms 0.098
_refine_ls_extinction_method none
_refine_ls_goodness_of_fit_ref 1.050
_refine_ls_hydrogen_treatment constr
_refine_ls_matrix_type full
_refine_ls_number_parameters 172
_refine_ls_number_reflns 2319
_refine_ls_number_restraints 0
_refine_ls_restrained_S_all 1.050
_refine_ls_R_factor_all 0.0486
_refine_ls_R_factor_gt 0.0442
_refine_ls_shift/su_max 0.001
_refine_ls_shift/su_mean 0.000
_refine_ls_structure_factor_coef Fsqd
_refine_ls_weighting_details 'calc w=1/[\s^2^(Fo^2^)+(0.0718P)^2^+0.2946P] where P=(Fo^2^+2Fc^2^)/3'
_refine_ls_weighting_scheme calc
_refine_ls_wR_factor_gt 0.1182
_refine_ls_wR_factor_ref 0.1228
_reflns_number_gt 2055
_reflns_number_total 2319
_reflns_threshold_expression >2sigma(I)
_cod_data_source_file c2ce25627d.txt
_cod_data_source_block w1
_cod_depositor_comments
;
The following automatic conversions were performed:

data item '_chemical_melting_point' value 'not measured' was changed
to '?' -- the value is undefined or not given.

data item '_symmetry_cell_setting' value 'Monoclinic' was changed to
'monoclinic' in accordance with the
/home/saulius/struct/COD-crude-data/automatic-downloads/DataCite-retrospective/RSC/depositions/lib/dictionaries/cif_core.dic
dictionary named 'cif_core.dic' version 2.4.2 last updated on
2011-04-26.

Automatic conversion script
Id: cif_fix_values 6909 2019-04-08 15:41:33Z antanas 
;
_cod_original_sg_symbol_H-M P21/c
_cod_database_code 7238488

loop_
_symmetry_equiv_pos_as_xyz
'x, y, z'
'-x, y+1/2, -z+1/2'
'-x, -y, -z'
'x, -y-1/2, z-1/2'

loop_
_atom_site_label
_atom_site_type_symbol
_atom_site_fract_x
_atom_site_fract_y
_atom_site_fract_z
_atom_site_U_iso_or_equiv
_atom_site_adp_type
_atom_site_occupancy
_atom_site_symmetry_multiplicity
_atom_site_calc_flag
O6 O 0.32469(14) 0.63992(5) 0.30874(15) 0.0415(3) Uani 1 1 d
C1 C 0.11096(18) 0.70542(6) 0.45158(17) 0.0289(3) Uani 1 1 d
N2 N 0.22209(17) 0.87841(6) 0.41956(17) 0.0404(3) Uani 1 1 d
O5 O 0.12817(16) 0.59261(5) 0.48201(18) 0.0511(3) Uani 1 1 d
C4 C -0.04583(19) 0.82378(7) 0.52471(18) 0.0328(3) Uani 1 1 d
H4 H -0.0963 0.8635 0.5485 0.080 Uiso 1 1 calc
C3 C -0.13793(18) 0.76750(7) 0.55999(18) 0.0315(3) Uani 1 1 d
C6 C 0.20358(18) 0.76138(7) 0.41447(18) 0.0312(3) Uani 1 1 d
H6 H 0.3166 0.7601 0.3650 0.080 Uiso 1 1 calc
C5 C 0.12258(19) 0.81913(6) 0.45336(18) 0.0320(3) Uani 1 1 d
C2 C -0.05891(18) 0.70888(7) 0.52417(18) 0.0311(3) Uani 1 1 d
H2 H -0.1203 0.6713 0.5490 0.080 Uiso 1 1 calc
O2 O 0.14507(17) 0.92962(5) 0.43714(18) 0.0543(3) Uani 1 1 d
O4 O -0.41259(17) 0.72264(6) 0.6543(2) 0.0606(4) Uani 1 1 d
O3 O -0.36809(15) 0.82753(6) 0.68594(17) 0.0516(3) Uani 1 1 d
H3 H -0.4681 0.8265 0.7289 0.080 Uiso 1 1 calc
C7 C -0.3208(2) 0.76925(7) 0.6373(2) 0.0376(3) Uani 1 1 d
N1 N 0.65853(16) 0.99353(6) 0.11228(18) 0.0381(3) Uani 1 1 d
H1 H 0.7174 1.0297 0.0801 0.080 Uiso 1 1 calc
O1 O 0.37788(18) 0.87411(6) 0.3780(2) 0.0680(4) Uani 1 1 d
C8 C 0.19500(18) 0.64135(7) 0.41100(19) 0.0321(3) Uani 1 1 d
C11 C 0.6318(2) 0.95337(7) -0.0496(2) 0.0401(4) Uani 1 1 d
H11A H 0.5748 0.9135 -0.0167 0.080 Uiso 1 1 calc
H11B H 0.7466 0.9433 -0.1008 0.080 Uiso 1 1 calc
C10 C 0.4819(2) 1.01242(7) 0.1864(2) 0.0408(4) Uani 1 1 d
H10A H 0.5005 1.0402 0.2885 0.080 Uiso 1 1 calc
H10B H 0.4198 0.9744 0.2267 0.080 Uiso 1 1 calc
C9 C 0.7695(2) 0.95902(9) 0.2467(3) 0.0555(5) Uani 1 1 d
H9A H 0.8819 0.9478 0.1953 0.080 Uiso 1 1 calc
H9B H 0.7089 0.9208 0.2832 0.080 Uiso 1 1 calc
H9C H 0.7892 0.9861 0.3483 0.080 Uiso 1 1 calc

loop_
_atom_site_aniso_label
_atom_site_aniso_U_11
_atom_site_aniso_U_22
_atom_site_aniso_U_33
_atom_site_aniso_U_23
_atom_site_aniso_U_13
_atom_site_aniso_U_12
O6 0.0334(6) 0.0331(5) 0.0583(7) 0.0009(5) 0.0170(5) 0.0025(4)
C1 0.0271(6) 0.0285(7) 0.0311(7) 0.0014(5) 0.0025(5) 0.0028(5)
N2 0.0407(7) 0.0306(7) 0.0499(8) 0.0041(5) 0.0068(6) -0.0021(5)
O5 0.0498(7) 0.0286(6) 0.0754(8) 0.0100(5) 0.0279(6) 0.0052(5)
C4 0.0321(7) 0.0306(7) 0.0357(7) -0.0012(5) 0.0025(6) 0.0048(5)
C3 0.0272(7) 0.0353(7) 0.0322(7) -0.0014(5) 0.0026(5) 0.0023(5)
C6 0.0267(7) 0.0320(7) 0.0350(7) 0.0023(5) 0.0039(5) 0.0012(5)
C5 0.0332(7) 0.0282(7) 0.0347(7) 0.0026(5) 0.0027(6) -0.0020(5)
C2 0.0282(7) 0.0302(7) 0.0350(7) 0.0011(5) 0.0033(5) -0.0015(5)
O2 0.0593(8) 0.0271(6) 0.0766(9) 0.0004(5) 0.0082(6) 0.0018(5)
O4 0.0405(7) 0.0492(7) 0.0926(10) -0.0064(6) 0.0286(6) -0.0065(5)
O3 0.0346(6) 0.0447(7) 0.0759(8) -0.0091(6) 0.0200(6) 0.0048(5)
C7 0.0302(7) 0.0414(8) 0.0413(8) -0.0018(6) 0.0064(6) 0.0041(6)
N1 0.0349(7) 0.0265(6) 0.0528(8) -0.0006(5) 0.0011(5) -0.0034(5)
O1 0.0473(7) 0.0411(7) 0.1160(12) 0.0122(7) 0.0307(8) -0.0061(6)
C8 0.0286(7) 0.0276(7) 0.0402(7) 0.0020(5) 0.0044(6) 0.0017(5)
C11 0.0363(8) 0.0295(7) 0.0547(9) -0.0051(6) 0.0053(6) -0.0009(6)
C10 0.0403(8) 0.0331(8) 0.0493(8) 0.0000(6) 0.0089(7) -0.0040(6)
C9 0.0547(10) 0.0454(9) 0.0661(11) 0.0001(8) -0.0136(9) 0.0043(8)

loop_
_atom_type_symbol
_atom_type_description
_atom_type_scat_dispersion_real
_atom_type_scat_dispersion_imag
_atom_type_scat_source
C C 0.0033 0.0016 'International Tables Vol C Tables 4.2.6.8 and 6.1.1.4'
H H 0.0000 0.0000 'International Tables Vol C Tables 4.2.6.8 and 6.1.1.4'
N N 0.0061 0.0033 'International Tables Vol C Tables 4.2.6.8 and 6.1.1.4'
O O 0.0106 0.0060 'International Tables Vol C Tables 4.2.6.8 and 6.1.1.4'

loop_
_geom_angle_atom_site_label_1
_geom_angle_atom_site_label_2
_geom_angle_atom_site_label_3
_geom_angle
_geom_angle_site_symmetry_1
_geom_angle_site_symmetry_3
C6 C1 C2 119.74(12) . .
C6 C1 C8 119.60(12) . .
C2 C1 C8 120.65(12) . .
O1 N2 O2 123.25(13) . .
O1 N2 C5 118.26(12) . .
O2 N2 C5 118.48(13) . .
C5 C4 C3 118.22(12) . .
C5 C4 H4 120.9 . .
C3 C4 H4 120.9 . .
C2 C3 C4 119.67(13) . .
C2 C3 C7 119.48(13) . .
C4 C3 C7 120.85(13) . .
C5 C6 C1 118.02(13) . .
C5 C6 H6 121.0 . .
C1 C6 H6 121.0 . .
C4 C5 C6 123.29(13) . .
C4 C5 N2 118.44(12) . .
C6 C5 N2 118.26(13) . .
C3 C2 C1 121.06(13) . .
C3 C2 H2 119.5 . .
C1 C2 H2 119.5 . .
C7 O3 H3 109.5 . .
O4 C7 O3 124.19(14) . .
O4 C7 C3 123.46(14) . .
O3 C7 C3 112.34(13) . .
C9 N1 C11 110.49(12) . .
C9 N1 C10 111.58(13) . .
C11 N1 C10 109.85(12) . .
C9 N1 H1 108.3 . .
C11 N1 H1 108.3 . .
C10 N1 H1 108.3 . .
O6 C8 O5 124.04(13) . .
O6 C8 C1 118.37(12) . .
O5 C8 C1 117.58(12) . .
N1 C11 C10 111.04(12) . 3_675
N1 C11 H11A 109.4 . .
C10 C11 H11A 109.4 3_675 .
N1 C11 H11B 109.4 . .
C10 C11 H11B 109.4 3_675 .
H11A C11 H11B 108.0 . .
N1 C10 C11 111.68(13) . 3_675
N1 C10 H10A 109.3 . .
C11 C10 H10A 109.3 3_675 .
N1 C10 H10B 109.3 . .
C11 C10 H10B 109.3 3_675 .
H10A C10 H10B 107.9 . .
N1 C9 H9A 109.5 . .
N1 C9 H9B 109.5 . .
H9A C9 H9B 109.5 . .
N1 C9 H9C 109.5 . .
H9A C9 H9C 109.5 . .
H9B C9 H9C 109.5 . .

loop_
_geom_bond_atom_site_label_1
_geom_bond_atom_site_label_2
_geom_bond_distance
_geom_bond_site_symmetry_2
O6 C8 1.2458(17) .
C1 C6 1.390(2) .
C1 C2 1.3932(19) .
C1 C8 1.5122(18) .
N2 O1 1.2165(18) .
N2 O2 1.2239(17) .
N2 C5 1.4696(18) .
O5 C8 1.2561(17) .
C4 C5 1.381(2) .
C4 C3 1.391(2) .
C4 H4 0.9300 .
C3 C2 1.388(2) .
C3 C7 1.495(2) .
C6 C5 1.384(2) .
C6 H6 0.9300 .
C2 H2 0.9300 .
O4 C7 1.200(2) .
O3 C7 1.3210(19) .
O3 H3 0.8200 .
N1 C9 1.488(2) .
N1 C11 1.489(2) .
N1 C10 1.496(2) .
N1 H1 0.9100 .
C11 C10 1.508(2) 3_675
C11 H11A 0.9700 .
C11 H11B 0.9700 .
C10 C11 1.508(2) 3_675
C10 H10A 0.9700 .
C10 H10B 0.9700 .
C9 H9A 0.9600 .
C9 H9B 0.9600 .
C9 H9C 0.9600 .
